data_4518852
loop_
_publ_author_name
'Li, Chengcheng'
'Chang, Xiao-Yong'
'Huo, Luqiong'
'Tan, Haibo'
'Xing, Xiangyou'
'Xu, Chen'

_publ_section_title
;
 Hydration of Cyanohydrins by Highly Active Cationic Pt Catalysts:
 Mechanism and Scope
;
_journal_issue 14
_journal_name_full 'ACS Catalysis'
_journal_page_first 8716
_journal_page_last 8726
_journal_paper_doi 10.1021/acscatal.1c02254
_journal_volume 11
_journal_year 2021
_chemical_formula_moiety 'C36 H33 Cl O P3 Pt, C F3 O3 S, C H2 Cl2'
_chemical_formula_sum 'C38 H35 Cl3 F3 O4 P3 Pt S'
_chemical_formula_weight 1039.07
_space_group_crystal_system triclinic
_space_group_IT_number 2
_space_group_name_Hall '-P 1'
_space_group_name_H-M_alt 'P -1'
_atom_sites_solution_hydrogens geom
_atom_sites_solution_primary dual
_audit_creation_date 2019-12-09
_audit_creation_method
;
Olex2 1.2
(compiled 2018.05.29 svn.r3508 for OlexSys, GUI svn.r5506)
;
_cell_angle_alpha 102.068(4)
_cell_angle_beta 96.510(4)
_cell_angle_gamma 93.444(4)
_cell_formula_units_Z 4
_cell_length_a 11.1267(13)
_cell_length_b 13.0225(15)
_cell_length_c 28.766(4)
_cell_measurement_reflns_used 9467
_cell_measurement_temperature 100
_cell_measurement_theta_max 27.43
_cell_measurement_theta_min 2.34
_cell_volume 4034.6(9)
_computing_cell_refinement 'SAINT V8.38A (?, 2016)'
_computing_data_reduction 'SAINT V8.38A (?, 2016)'
_computing_molecular_graphics 'Olex2 (Dolomanov et al., 2009)'
_computing_publication_material 'Olex2 (Dolomanov et al., 2009)'
_computing_structure_refinement 'XL (Sheldrick, 2008)'
_computing_structure_solution 'ShelXT (Sheldrick, 2015)'
_diffrn_ambient_temperature 100
_diffrn_detector 'Bruker PHOTON 100 area detector'
_diffrn_detector_area_resol_mean 7.9
_diffrn_detector_type 'CMOS area detector'
_diffrn_measured_fraction_theta_full 0.997
_diffrn_measured_fraction_theta_max 0.995
_diffrn_measurement_device 'three-circle diffractometer'
_diffrn_measurement_device_type 'BrukerD8 venture microsource'
_diffrn_measurement_method '\w and \f scans'
_diffrn_radiation_monochromator 'mirror optics'
_diffrn_radiation_probe x-ray
_diffrn_radiation_type MoK\a
_diffrn_radiation_wavelength 0.71073
_diffrn_reflns_av_R_equivalents 0.0696
_diffrn_reflns_av_unetI/netI 0.0813
_diffrn_reflns_Laue_measured_fraction_full 0.997
_diffrn_reflns_Laue_measured_fraction_max 0.995
_diffrn_reflns_limit_h_max 14
_diffrn_reflns_limit_h_min -14
_diffrn_reflns_limit_k_max 16
_diffrn_reflns_limit_k_min -16
_diffrn_reflns_limit_l_max 37
_diffrn_reflns_limit_l_min -37
_diffrn_reflns_number 56331
_diffrn_reflns_point_group_measured_fraction_full 0.997
_diffrn_reflns_point_group_measured_fraction_max 0.995
_diffrn_reflns_theta_full 25.242
_diffrn_reflns_theta_max 27.450
_diffrn_reflns_theta_min 2.074
_diffrn_source 'microfocus sealed X-ray tube'
_diffrn_source_type 'Incoatec I\ms'
_diffrn_standards_number 0
_exptl_absorpt_coefficient_mu 3.900
_exptl_absorpt_correction_T_max 0.7455
_exptl_absorpt_correction_T_min 0.5155
_exptl_absorpt_correction_type multi-scan
_exptl_absorpt_process_details
'SADABS-2016/2 (Bruker,2016/2) was used for absorption correction. wR2(int) was 0.1212 before and 0.0768 after correction. The Ratio of minimum to maximum transmission is 0.6915. The \l/2 correction factor is Not present.'
_exptl_crystal_colour colourless
_exptl_crystal_colour_primary colourless
_exptl_crystal_density_diffrn 1.711
_exptl_crystal_description block
_exptl_crystal_F_000 2048
_exptl_crystal_size_max 0.36
_exptl_crystal_size_mid 0.34
_exptl_crystal_size_min 0.28
_refine_diff_density_max 2.621
_refine_diff_density_min -2.523
_refine_diff_density_rms 0.201
_refine_ls_extinction_coef 0.00047(6)
_refine_ls_extinction_expression Fc^*^=kFc[1+0.001xFc^2^\l^3^/sin(2\q)]^-1/4^
_refine_ls_extinction_method 'SHELXL-2016/6 (Sheldrick 2016)'
_refine_ls_goodness_of_fit_ref 1.047
_refine_ls_hydrogen_treatment constr
_refine_ls_matrix_type full
_refine_ls_number_parameters 993
_refine_ls_number_reflns 18361
_refine_ls_number_restraints 114
_refine_ls_restrained_S_all 1.049
_refine_ls_R_factor_all 0.0792
_refine_ls_R_factor_gt 0.0558
_refine_ls_shift/su_max 0.001
_refine_ls_shift/su_mean 0.000
_refine_ls_structure_factor_coef Fsqd
_refine_ls_weighting_details 'w=1/[\s^2^(Fo^2^)+(0.0259P)^2^+43.7699P] where P=(Fo^2^+2Fc^2^)/3'
_refine_ls_weighting_scheme calc
_refine_ls_wR_factor_gt 0.1163
_refine_ls_wR_factor_ref 0.1250
_reflns_Friedel_coverage 0.000
_reflns_number_gt 14439
_reflns_number_total 18361
_reflns_threshold_expression 'I > 2\s(I)'
_cod_data_source_file cs1c02254_si_004.cif
_cod_data_source_block cxy1037_0m
_cod_depositor_comments 'Adding full bibliography for 4518848--4518852.cif.'
_cod_database_code 4518852
_shelx_shelxl_version_number 2016/6
_shelx_space_group_comment
;
The symmetry employed for this shelxl refinement is uniquely defined
by the following loop, which should always be used as a source of
symmetry information in preference to the above space-group names.
They are only intended as comments.
;
_olex2_refinement_description
;
1. Fixed Uiso
 At 1.2 times of:
  All C(H) groups, All C(H,H) groups
 At 1.5 times of:
  All C(H,H,H) groups, All O(H) groups
2. Restrained distances
 S3-O10 = S3-O9 = S3-O11 = S2-O7 = S2-O6 = S2-O8
 1.44 with sigma of 0.02
 F7-C77 = F9-C77 = F8-C77 = F6-C76 = F4-C76 = F5-C76
 1.34 with sigma of 0.02
 S3-C77 = S2-C76
 1.83 with sigma of 0.02
 Cl3A-C73A = Cl4A-C73A = Cl4-C73 = Cl3-C73
 1.79 with sigma of 0.02
 O9-O10 = O6-O8
 2.44 with sigma of 0.04
 O10-O11 = O8-O7
 2.44 with sigma of 0.04
 O11-O9 = O7-O6
 2.44 with sigma of 0.04
 F9-F8 = F6-F4
 2.14 with sigma of 0.04
 F6-F5 = F8-F7
 2.14 with sigma of 0.04
 F5-F4 = F9-F7
 2.14 with sigma of 0.04
 C76-O8 = C77-O10
 2.56 with sigma of 0.04
 C76-O6 = O9-C77
 2.56 with sigma of 0.04
 O11-C77 = C76-O7
 2.56 with sigma of 0.04
3. Uiso/Uaniso restraints and constraints
O6 \\sim S2 \\sim O7 \\sim O8 \\sim C76 \\sim F4 \\sim F5 \\sim F6: within 2A
with sigma of 0.01 and sigma for terminal atoms of 0.02
Cl3 \\sim C73 \\sim Cl4: within 2A with sigma of 0.01 and sigma for terminal
atoms of 0.02
Uanis(O7) \\sim Ueq, Uanis(S3) \\sim Ueq, Uanis(F4) \\sim Ueq, Uanis(F5) \\sim
Ueq: with sigma of 0.01 and sigma for terminal atoms of 0.02
Uanis(O9) = Uanis(O6)
Uanis(O10) = Uanis(O8)
Uanis(S2) = Uanis(S3)
Uanis(O7) = Uanis(O11)
Uanis(F5) = Uanis(F8)
Uanis(F4) = Uanis(F9)
Uanis(F7) = Uanis(F6)
Uanis(C77) = Uanis(C76)
Uanis(Cl3) = Uanis(Cl3A)
Uanis(C73) = Uanis(C73A)
Uanis(Cl4) = Uanis(Cl4A)
4. Others
 Sof(Cl3A)=Sof(C73A)=Sof(H73C)=Sof(H73D)=Sof(Cl4A)=1-FVAR(1)
 Sof(Cl3)=Sof(Cl4)=Sof(C73)=Sof(H73A)=Sof(H73B)=FVAR(1)
 Fixed Sof: S2(0.6222) F4(0.6222) F5(0.6222) F6(0.6222) O6(0.6222) O7(0.6222)
 O8(0.6222) C76(0.6222) S3(0.3778) F7(0.3778) F8(0.3778) F9(0.3778) O9(0.3778)
 O10(0.3778) O11(0.3778) C77(0.3778)
5.a Secondary CH2 refined with riding coordinates:
 C73(H73A,H73B), C74(H74A,H74B), C73A(H73C,H73D)
5.b Aromatic/amide H refined with riding coordinates:
 C7(H7), C18(H18), C32(H32), C13(H13), C33(H33), C20(H20), C19(H19), C22(H22),
 C17(H17), C23(H23), C15(H15), C14(H14), C34(H34), C29(H29), C10(H10), C28(H28),
  C16(H16), C9(H9), C8(H8), C26(H26), C36(H36), C35(H35), C30(H30), C24(H24),
 C11(H11), C27(H27), C63(H63), C62(H62), C64(H64), C65(H65), C43(H43), C60(H60),
  C44(H44), C71(H71), C68(H68), C69(H69), C72(H72), C59(H59), C66(H66),
 C45(H45), C70(H70), C51(H51), C49(H49), C52(H52), C50(H50), C58(H58), C46(H46),
  C53(H53), C47(H47), C54(H54), C56(H56), C55(H55)
5.c Idealised Me refined as rotating group:
 C1(H1A,H1B,H1C), C2(H2A,H2B,H2C), C37(H37A,H37B,H37C), C38(H38A,H38B,H38C)
5.d Idealised tetrahedral OH refined as rotating group:
 O1(H1), O2(H2)
;
_olex2_submission_special_instructions 'No special instructions were received'

loop_
_space_group_symop_operation_xyz
'x, y, z'
'-x, -y, -z'

loop_
_atom_site_label
_atom_site_type_symbol
_atom_site_fract_x
_atom_site_fract_y
_atom_site_fract_z
_atom_site_U_iso_or_equiv
_atom_site_adp_type
_atom_site_occupancy
_atom_site_site_symmetry_order
_atom_site_calc_flag
_atom_site_refinement_flags_posn
_atom_site_refinement_flags_adp
_atom_site_refinement_flags_occupancy
_atom_site_disorder_assembly
_atom_site_disorder_group
Pt1 Pt 0.41447(2) -0.23274(2) 0.16683(2) 0.01134(8) Uani 1 1 d . . . . .
Cl1 Cl 0.24366(15) -0.14493(14) 0.18714(6) 0.0188(4) Uani 1 1 d . . . . .
P2 P 0.38410(16) -0.18899(14) 0.09343(6) 0.0130(3) Uani 1 1 d . . . . .
P3 P 0.57065(15) -0.32173(13) 0.14485(6) 0.0109(3) Uani 1 1 d . . . . .
P1 P 0.43506(16) -0.25554(14) 0.24478(6) 0.0140(4) Uani 1 1 d . . . . .
O1 O 0.5601(4) -0.2972(4) 0.26096(18) 0.0209(11) Uani 1 1 d . . . . .
H1 H 0.551378 -0.330302 0.282654 0.031 Uiso 1 1 calc GR . . . .
C7 C 0.7226(6) -0.1530(6) 0.2004(3) 0.0187(15) Uani 1 1 d . . . . .
H7 H 0.651305 -0.130556 0.213309 0.022 Uiso 1 1 calc R . . . .
C4 C 0.5638(6) -0.3027(5) 0.0477(2) 0.0137(14) Uani 1 1 d . . . . .
C18 C 0.6233(6) -0.4659(6) 0.0676(2) 0.0183(15) Uani 1 1 d . . . . .
H18 H 0.626634 -0.512604 0.088977 0.022 Uiso 1 1 calc R . . . .
C32 C 0.4577(7) 0.0214(6) 0.1288(3) 0.0207(15) Uani 1 1 d . . . . .
H32 H 0.533342 -0.003435 0.138112 0.025 Uiso 1 1 calc R . . . .
C13 C 0.4740(6) -0.4982(5) 0.1693(2) 0.0159(14) Uani 1 1 d . . . . .
H13 H 0.400734 -0.483631 0.152480 0.019 Uiso 1 1 calc R . . . .
C3 C 0.5016(6) -0.2072(6) 0.0540(2) 0.0166(14) Uani 1 1 d . . . . .
C6 C 0.7144(6) -0.2416(6) 0.1642(3) 0.0192(15) Uani 1 1 d . . . . .
C33 C 0.4423(7) 0.1280(6) 0.1407(3) 0.0245(17) Uani 1 1 d . . . . .
H33 H 0.507410 0.176598 0.157910 0.029 Uiso 1 1 calc R . . . .
C1 C 0.3140(7) -0.3407(7) 0.2557(3) 0.0297(19) Uani 1 1 d . . . . .
H1A H 0.236944 -0.309288 0.250901 0.045 Uiso 1 1 calc GR . . . .
H1B H 0.328548 -0.350009 0.288764 0.045 Uiso 1 1 calc GR . . . .
H1C H 0.310282 -0.409308 0.233479 0.045 Uiso 1 1 calc GR . . . .
C25 C 0.2491(6) -0.2557(6) 0.0556(2) 0.0170(14) Uani 1 1 d . . . . .
C12 C 0.5814(6) -0.4379(5) 0.1697(2) 0.0144(14) Uani 1 1 d . . . . .
C20 C 0.6702(7) -0.4271(6) -0.0067(3) 0.0223(16) Uani 1 1 d . . . . .
H20 H 0.706802 -0.444768 -0.035229 0.027 Uiso 1 1 calc R . . . .
C19 C 0.6669(7) -0.4960(6) 0.0232(3) 0.0218(16) Uani 1 1 d . . . . .
H19 H 0.693988 -0.564243 0.013919 0.026 Uiso 1 1 calc R . . . .
C22 C 0.6253(8) -0.2594(7) -0.0257(3) 0.0295(19) Uani 1 1 d . . . . .
H22 H 0.664479 -0.277386 -0.053646 0.035 Uiso 1 1 calc R . . . .
C17 C 0.6886(6) -0.4621(6) 0.1930(3) 0.0179(15) Uani 1 1 d . . . . .
H17 H 0.762526 -0.421442 0.193220 0.021 Uiso 1 1 calc R . . . .
C23 C 0.5756(8) -0.1658(7) -0.0159(3) 0.034(2) Uani 1 1 d . . . . .
H23 H 0.584511 -0.116970 -0.035889 0.041 Uiso 1 1 calc R . . . .
C15 C 0.5807(7) -0.6019(6) 0.2172(3) 0.0254(17) Uani 1 1 d . . . . .
H15 H 0.579713 -0.656700 0.234413 0.031 Uiso 1 1 calc R . . . .
C14 C 0.4737(7) -0.5789(6) 0.1933(3) 0.0215(16) Uani 1 1 d . . . . .
H14 H 0.399786 -0.619229 0.193562 0.026 Uiso 1 1 calc R . . . .
C34 C 0.3317(7) 0.1632(6) 0.1274(3) 0.0231(16) Uani 1 1 d . . . . .
H34 H 0.321123 0.236424 0.135316 0.028 Uiso 1 1 calc R . . . .
C29 C 0.1081(9) -0.2806(7) -0.0161(3) 0.038(2) Uani 1 1 d . . . . .
H29 H 0.085470 -0.265637 -0.046711 0.045 Uiso 1 1 calc R . . . .
C10 C 0.9278(7) -0.2149(7) 0.1616(4) 0.042(3) Uani 1 1 d . . . . .
H10 H 0.998635 -0.235099 0.147636 0.051 Uiso 1 1 calc R . . . .
C28 C 0.0338(8) -0.3476(7) 0.0006(3) 0.035(2) Uani 1 1 d . . . . .
H28 H -0.040777 -0.377942 -0.017957 0.042 Uiso 1 1 calc R . . . .
C16 C 0.6876(7) -0.5456(6) 0.2159(3) 0.0264(17) Uani 1 1 d . . . . .
H16 H 0.761526 -0.563794 0.230831 0.032 Uiso 1 1 calc R . . . .
C9 C 0.9364(7) -0.1288(7) 0.1993(4) 0.039(2) Uani 1 1 d . . . . .
H9 H 1.013315 -0.092140 0.212205 0.047 Uiso 1 1 calc R . . . .
C8 C 0.8333(7) -0.0958(6) 0.2183(3) 0.0270(18) Uani 1 1 d . . . . .
H8 H 0.838021 -0.034711 0.243344 0.032 Uiso 1 1 calc R . . . .
C5 C 0.5760(6) -0.3706(6) 0.0810(2) 0.0160(14) Uani 1 1 d . . . . .
C26 C 0.1739(7) -0.3273(6) 0.0719(3) 0.0210(16) Uani 1 1 d . . . . .
H26 H 0.196807 -0.345238 0.101883 0.025 Uiso 1 1 calc R . . . .
C21 C 0.6194(7) -0.3298(6) 0.0049(3) 0.0219(16) Uani 1 1 d . . . . .
C31 C 0.3621(6) -0.0495(5) 0.1031(2) 0.0126(13) Uani 1 1 d . . . . .
C36 C 0.2523(7) -0.0129(6) 0.0909(3) 0.0206(15) Uani 1 1 d . . . . .
H36 H 0.186314 -0.060804 0.073930 0.025 Uiso 1 1 calc R . . . .
C35 C 0.2376(7) 0.0940(6) 0.1032(3) 0.0210(16) Uani 1 1 d . . . . .
H35 H 0.161588 0.119042 0.094593 0.025 Uiso 1 1 calc R . . . .
C2 C 0.4312(8) -0.1339(6) 0.2876(3) 0.0277(18) Uani 1 1 d . . . . .
H2A H 0.503216 -0.086898 0.287454 0.042 Uiso 1 1 calc GR . . . .
H2B H 0.430148 -0.148369 0.319634 0.042 Uiso 1 1 calc GR . . . .
H2C H 0.357956 -0.100153 0.278990 0.042 Uiso 1 1 calc GR . . . .
C30 C 0.2151(8) -0.2343(6) 0.0106(3) 0.0276(18) Uani 1 1 d . . . . .
H30 H 0.265988 -0.187705 -0.001545 0.033 Uiso 1 1 calc R . . . .
C24 C 0.5110(8) -0.1410(6) 0.0236(3) 0.0278(18) Uani 1 1 d . . . . .
H24 H 0.473240 -0.076757 0.029214 0.033 Uiso 1 1 calc R . . . .
C11 C 0.8187(7) -0.2719(6) 0.1438(3) 0.0303(19) Uani 1 1 d . . . . .
H11 H 0.813849 -0.331414 0.117891 0.036 Uiso 1 1 calc R . . . .
C27 C 0.0669(8) -0.3715(7) 0.0444(3) 0.034(2) Uani 1 1 d . . . . .
H27 H 0.015303 -0.418962 0.055732 0.041 Uiso 1 1 calc R . . . .
Pt2 Pt 1.10251(2) 0.18150(2) 0.34287(2) 0.01667(8) Uani 1 1 d . . . . .
Cl2 Cl 1.2463(2) 0.0612(2) 0.32431(9) 0.0501(7) Uani 1 1 d . . . . .
P5 P 0.95876(15) 0.29098(13) 0.35907(6) 0.0106(3) Uani 1 1 d . . . . .
P6 P 1.06481(15) 0.11467(14) 0.40831(6) 0.0120(3) Uani 1 1 d . . . . .
P4 P 1.15060(17) 0.22917(15) 0.27359(6) 0.0170(4) Uani 1 1 d . . . . .
O2 O 1.0793(5) 0.3205(4) 0.25846(17) 0.0211(11) Uani 1 1 d . . . . .
H2 H 1.106288 0.336620 0.234580 0.032 Uiso 1 1 calc GR . . . .
C63 C 0.6208(7) 0.1369(6) 0.3145(3) 0.0226(16) Uani 1 1 d . . . . .
H63 H 0.556165 0.109959 0.328686 0.027 Uiso 1 1 calc R . . . .
C41 C 1.0562(6) 0.2122(5) 0.4621(2) 0.0125(13) Uani 1 1 d . . . . .
C40 C 0.9790(6) 0.2966(5) 0.4621(2) 0.0123(13) Uani 1 1 d . . . . .
C39 C 0.9212(6) 0.3268(5) 0.4204(2) 0.0140(14) Uani 1 1 d . . . . .
C62 C 0.7241(6) 0.1902(5) 0.3435(3) 0.0188(15) Uani 1 1 d . . . . .
H62 H 0.730890 0.198261 0.377329 0.023 Uiso 1 1 calc R . . . .
C42 C 0.9213(6) 0.0362(5) 0.3969(2) 0.0145(14) Uani 1 1 d . . . . .
C48 C 1.1752(7) 0.0272(6) 0.4254(3) 0.0192(15) Uani 1 1 d . . . . .
C64 C 0.6117(7) 0.1229(6) 0.2652(3) 0.0283(18) Uani 1 1 d . . . . .
H64 H 0.541161 0.086627 0.245545 0.034 Uiso 1 1 calc R . . . .
C65 C 0.7058(7) 0.1620(6) 0.2449(3) 0.0244(17) Uani 1 1 d . . . . .
H65 H 0.700931 0.150333 0.210959 0.029 Uiso 1 1 calc R . . . .
C43 C 0.8910(7) -0.0349(6) 0.3528(3) 0.0240(17) Uani 1 1 d . . . . .
H43 H 0.943210 -0.037055 0.328774 0.029 Uiso 1 1 calc R . . . .
C60 C 0.8363(6) 0.3999(5) 0.4257(2) 0.0160(14) Uani 1 1 d . . . . .
H60 H 0.796152 0.417436 0.397800 0.019 Uiso 1 1 calc R . . . .
C44 C 0.7864(8) -0.1017(7) 0.3439(3) 0.033(2) Uani 1 1 d . . . . .
H44 H 0.767639 -0.150320 0.313895 0.039 Uiso 1 1 calc R . . . .
C71 C 0.9255(7) 0.5723(6) 0.3179(3) 0.0201(15) Uani 1 1 d . . . . .
H71 H 0.862884 0.609459 0.305492 0.024 Uiso 1 1 calc R . . . .
C68 C 1.1071(6) 0.4646(6) 0.3546(2) 0.0166(14) Uani 1 1 d . . . . .
H68 H 1.170149 0.428077 0.367092 0.020 Uiso 1 1 calc R . . . .
C37 C 1.3087(7) 0.2720(7) 0.2770(3) 0.0309(19) Uani 1 1 d . . . . .
H37A H 1.326331 0.341095 0.299012 0.046 Uiso 1 1 calc GR . . . .
H37B H 1.327390 0.277470 0.245083 0.046 Uiso 1 1 calc GR . . . .
H37C H 1.358425 0.220935 0.288789 0.046 Uiso 1 1 calc GR . . . .
C38 C 1.1193(8) 0.1224(6) 0.2221(3) 0.0307(19) Uani 1 1 d . . . . .
H38A H 1.169183 0.064985 0.226663 0.046 Uiso 1 1 calc GR . . . .
H38B H 1.138270 0.146979 0.193547 0.046 Uiso 1 1 calc GR . . . .
H38C H 1.033183 0.096966 0.217790 0.046 Uiso 1 1 calc GR . . . .
C69 C 1.1346(7) 0.5628(6) 0.3454(3) 0.0237(17) Uani 1 1 d . . . . .
H69 H 1.215904 0.593761 0.352100 0.028 Uiso 1 1 calc R . . . .
C72 C 0.8975(7) 0.4732(6) 0.3274(2) 0.0189(15) Uani 1 1 d . . . . .
H72 H 0.815912 0.442856 0.321477 0.023 Uiso 1 1 calc R . . . .
C59 C 0.8071(6) 0.4493(5) 0.4706(2) 0.0161(14) Uani 1 1 d . . . . .
H59 H 0.744714 0.496144 0.472834 0.019 Uiso 1 1 calc R . . . .
C66 C 0.8061(7) 0.2174(6) 0.2728(2) 0.0203(15) Uani 1 1 d . . . . .
H66 H 0.868734 0.246468 0.258337 0.024 Uiso 1 1 calc R . . . .
C45 C 0.7088(7) -0.0986(6) 0.3782(3) 0.032(2) Uani 1 1 d . . . . .
H45 H 0.636411 -0.144438 0.371809 0.039 Uiso 1 1 calc R . . . .
C70 C 1.0438(7) 0.6160(6) 0.3264(3) 0.0238(17) Uani 1 1 d . . . . .
H70 H 1.063055 0.682657 0.319325 0.029 Uiso 1 1 calc R . . . .
C51 C 1.3479(8) -0.0999(7) 0.4523(3) 0.038(2) Uani 1 1 d . . . . .
H51 H 1.407764 -0.143183 0.461762 0.046 Uiso 1 1 calc R . . . .
C49 C 1.2954(7) 0.0639(7) 0.4358(3) 0.0316(19) Uani 1 1 d . . . . .
H49 H 1.319355 0.133780 0.433514 0.038 Uiso 1 1 calc R . . . .
C52 C 1.2291(8) -0.1399(7) 0.4417(3) 0.035(2) Uani 1 1 d . . . . .
H52 H 1.206933 -0.210223 0.443837 0.042 Uiso 1 1 calc R . . . .
C50 C 1.3824(8) 0.0009(8) 0.4496(4) 0.039(2) Uani 1 1 d . . . . .
H50 H 1.465338 0.027523 0.457201 0.047 Uiso 1 1 calc R . . . .
C58 C 0.8687(7) 0.4297(6) 0.5109(3) 0.0211(16) Uani 1 1 d . . . . .
H58 H 0.852920 0.466751 0.541456 0.025 Uiso 1 1 calc R . . . .
C46 C 0.7370(7) -0.0284(7) 0.4218(3) 0.0304(19) Uani 1 1 d . . . . .
H46 H 0.683603 -0.025901 0.445434 0.036 Uiso 1 1 calc R . . . .
C53 C 1.1403(7) -0.0767(6) 0.4278(3) 0.0242(17) Uani 1 1 d . . . . .
H53 H 1.057571 -0.103854 0.420029 0.029 Uiso 1 1 calc R . . . .
C61 C 0.8167(6) 0.2313(5) 0.3227(2) 0.0143(14) Uani 1 1 d . . . . .
C67 C 0.9894(6) 0.4190(5) 0.3457(2) 0.0135(13) Uani 1 1 d . . . . .
C47 C 0.8431(6) 0.0387(6) 0.4312(3) 0.0176(15) Uani 1 1 d . . . . .
H47 H 0.861972 0.086483 0.461406 0.021 Uiso 1 1 calc R . . . .
C54 C 1.1150(7) 0.1973(6) 0.5049(2) 0.0191(15) Uani 1 1 d . . . . .
H54 H 1.166208 0.141356 0.504373 0.023 Uiso 1 1 calc R . . . .
C57 C 0.9560(6) 0.3547(5) 0.5080(2) 0.0166(14) Uani 1 1 d . . . . .
C56 C 1.0209(7) 0.3369(6) 0.5501(3) 0.0214(16) Uani 1 1 d . . . . .
H56 H 1.007835 0.378418 0.580151 0.026 Uiso 1 1 calc R . . . .
C55 C 1.1011(7) 0.2627(6) 0.5493(3) 0.0249(17) Uani 1 1 d . . . . .
H55 H 1.147202 0.254952 0.578024 0.030 Uiso 1 1 calc R . . . .
S1 S 1.11192(17) 0.37619(16) 0.14206(7) 0.0233(4) Uani 1 1 d . . . . .
F1 F 1.0752(6) 0.5738(4) 0.1637(2) 0.0617(18) Uani 1 1 d . . . . .
F2 F 0.9270(5) 0.4764(4) 0.11673(18) 0.0424(13) Uani 1 1 d . . . . .
F3 F 0.9569(5) 0.4745(6) 0.1918(2) 0.0611(19) Uani 1 1 d . . . . .
O3 O 1.1790(6) 0.4022(7) 0.1068(2) 0.052(2) Uani 1 1 d . . . . .
O4 O 1.1808(4) 0.3846(4) 0.18893(17) 0.0211(11) Uani 1 1 d . . . . .
O5 O 1.0310(7) 0.2817(5) 0.1275(3) 0.054(2) Uani 1 1 d . . . . .
C75 C 1.0112(8) 0.4795(7) 0.1540(3) 0.0316(19) Uani 1 1 d . . . . .
S2 S 1.5495(7) 0.5551(6) 0.3559(2) 0.0311(13) Uani 0.6222 1 d D U . A 1
F4 F 1.6032(18) 0.6980(17) 0.4373(8) 0.091(5) Uani 0.6222 1 d D U . A 1
F5 F 1.4335(13) 0.6047(10) 0.4307(5) 0.073(4) Uani 0.6222 1 d D U . A 1
F6 F 1.4479(10) 0.7225(7) 0.3899(4) 0.065(2) Uani 0.6222 1 d D U . A 1
O6 O 1.4317(10) 0.5171(9) 0.3293(4) 0.038(2) Uani 0.6222 1 d D U . A 1
O7 O 1.6115(10) 0.4762(10) 0.3744(5) 0.063(3) Uani 0.6222 1 d D U . A 1
O8 O 1.6210(8) 0.6231(7) 0.3336(3) 0.0335(19) Uani 0.6222 1 d D U . A 1
C76 C 1.5088(13) 0.6494(11) 0.4062(5) 0.051(3) Uani 0.6222 1 d D U . A 1
S3 S 1.5344(12) 0.5718(11) 0.3673(5) 0.0311(13) Uani 0.3778 1 d D U . B 2
F7 F 1.5228(17) 0.5535(12) 0.4551(6) 0.065(2) Uani 0.3778 1 d D . . B 2
F8 F 1.3993(19) 0.6543(19) 0.4324(10) 0.073(4) Uani 0.3778 1 d D . . B 2
F9 F 1.585(3) 0.711(3) 0.4477(16) 0.091(5) Uani 0.3778 1 d D . . B 2
O9 O 1.4319(17) 0.4957(15) 0.3487(7) 0.038(2) Uani 0.3778 1 d D . . B 2
O10 O 1.5292(13) 0.6633(11) 0.3469(5) 0.0335(19) Uani 0.3778 1 d D . . B 2
O11 O 1.6477(15) 0.5283(17) 0.3738(9) 0.063(3) Uani 0.3778 1 d D . . B 2
C77 C 1.511(2) 0.6249(16) 0.4289(6) 0.051(3) Uani 0.3778 1 d D . . B 2
Cl3 Cl 0.7377(4) 0.1026(5) 0.09622(19) 0.1041(17) Uani 0.851(4) 1 d D U . C 2
Cl4 Cl 0.9077(5) -0.0270(6) 0.0457(2) 0.141(3) Uani 0.851(4) 1 d D U . C 2
C73 C 0.8685(13) 0.0397(16) 0.1021(5) 0.106(5) Uani 0.851(4) 1 d D U . C 2
H73A H 0.857532 -0.012075 0.122421 0.127 Uiso 0.851(4) 1 calc R . . C 2
H73B H 0.936159 0.092119 0.118583 0.127 Uiso 0.851(4) 1 calc R . . C 2
Cl5 Cl 1.3387(2) 0.3537(2) 0.43859(10) 0.0475(6) Uani 1 1 d . . . D 2
Cl6 Cl 1.56122(19) 0.24749(19) 0.44865(9) 0.0391(5) Uani 1 1 d . . . D 2
C74 C 1.4586(11) 0.3003(10) 0.4093(4) 0.065(3) Uani 1 1 d . . . D 2
H74A H 1.502974 0.355990 0.397545 0.077 Uiso 1 1 calc R . . D 2
H74B H 1.425284 0.243947 0.381230 0.077 Uiso 1 1 calc R . . D 2
Cl3A Cl 0.904(2) -0.131(3) 0.0630(10) 0.1041(17) Uani 0.149(4) 1 d D . . C 3
C73A C 0.898(8) -0.110(6) 0.0034(15) 0.106(5) Uani 0.149(4) 1 d D . . C 3
H73C H 0.814417 -0.097310 -0.008121 0.127 Uiso 0.149(4) 1 calc R . . C 3
H73D H 0.919883 -0.174320 -0.017990 0.127 Uiso 0.149(4) 1 calc R . . C 3
Cl4A Cl 1.000000 0.000000 0.000000 0.141(3) Uani 0.298(9) 2 d DS T P C 3

loop_
_atom_site_aniso_label
_atom_site_aniso_U_11
_atom_site_aniso_U_22
_atom_site_aniso_U_33
_atom_site_aniso_U_23
_atom_site_aniso_U_13
_atom_site_aniso_U_12
Pt1 0.00941(13) 0.01415(14) 0.01144(13) 0.00370(10) 0.00255(9) 0.00344(10)
Cl1 0.0136(8) 0.0267(9) 0.0178(8) 0.0048(7) 0.0053(7) 0.0101(7)
P2 0.0144(9) 0.0149(9) 0.0114(8) 0.0054(7) 0.0016(7) 0.0054(7)
P3 0.0085(8) 0.0129(8) 0.0114(8) 0.0024(6) 0.0012(6) 0.0032(7)
P1 0.0122(8) 0.0198(9) 0.0112(8) 0.0044(7) 0.0026(7) 0.0049(7)
O1 0.022(3) 0.026(3) 0.016(3) 0.006(2) 0.003(2) 0.009(2)
C7 0.013(3) 0.019(4) 0.023(4) 0.002(3) 0.004(3) 0.000(3)
C4 0.011(3) 0.018(4) 0.012(3) -0.001(3) 0.002(3) 0.001(3)
C18 0.024(4) 0.017(4) 0.016(3) 0.002(3) 0.005(3) 0.010(3)
C32 0.021(4) 0.022(4) 0.017(4) 0.004(3) -0.004(3) 0.002(3)
C13 0.009(3) 0.020(4) 0.018(4) 0.005(3) -0.002(3) -0.001(3)
C3 0.018(4) 0.021(4) 0.014(3) 0.006(3) 0.007(3) 0.003(3)
C6 0.014(3) 0.017(4) 0.029(4) 0.007(3) 0.003(3) 0.003(3)
C33 0.028(4) 0.018(4) 0.025(4) 0.003(3) -0.003(3) -0.002(3)
C1 0.024(4) 0.044(5) 0.024(4) 0.016(4) 0.005(3) -0.004(4)
C25 0.015(3) 0.018(4) 0.016(3) -0.001(3) 0.000(3) 0.008(3)
C12 0.021(4) 0.014(3) 0.008(3) -0.001(3) 0.002(3) 0.007(3)
C20 0.026(4) 0.025(4) 0.015(4) -0.001(3) 0.009(3) 0.008(3)
C19 0.018(4) 0.025(4) 0.020(4) 0.000(3) 0.001(3) 0.005(3)
C22 0.036(5) 0.034(5) 0.026(4) 0.012(4) 0.020(4) 0.012(4)
C17 0.010(3) 0.023(4) 0.022(4) 0.010(3) 0.003(3) 0.001(3)
C23 0.051(6) 0.034(5) 0.028(4) 0.018(4) 0.023(4) 0.018(4)
C15 0.031(4) 0.020(4) 0.029(4) 0.013(3) 0.002(3) 0.005(3)
C14 0.018(4) 0.018(4) 0.029(4) 0.005(3) 0.004(3) -0.003(3)
C34 0.033(4) 0.022(4) 0.017(4) 0.006(3) 0.007(3) 0.009(3)
C29 0.048(6) 0.035(5) 0.024(4) 0.006(4) -0.015(4) 0.002(4)
C10 0.018(4) 0.026(5) 0.080(7) -0.004(5) 0.026(5) 0.002(4)
C28 0.029(5) 0.032(5) 0.032(5) -0.008(4) -0.016(4) 0.002(4)
C16 0.024(4) 0.028(4) 0.027(4) 0.009(3) -0.005(3) 0.001(3)
C9 0.011(4) 0.026(5) 0.071(7) -0.007(4) 0.002(4) -0.006(3)
C8 0.021(4) 0.016(4) 0.041(5) 0.001(3) 0.000(4) 0.002(3)
C5 0.008(3) 0.024(4) 0.016(3) 0.006(3) 0.005(3) 0.000(3)
C26 0.022(4) 0.028(4) 0.014(3) 0.004(3) 0.001(3) 0.005(3)
C21 0.025(4) 0.028(4) 0.015(4) 0.005(3) 0.011(3) 0.008(3)
C31 0.016(3) 0.012(3) 0.011(3) 0.003(3) 0.008(3) 0.006(3)
C36 0.023(4) 0.020(4) 0.019(4) 0.003(3) 0.006(3) 0.006(3)
C35 0.020(4) 0.022(4) 0.023(4) 0.004(3) 0.007(3) 0.015(3)
C2 0.033(5) 0.034(5) 0.013(4) -0.001(3) -0.001(3) 0.017(4)
C30 0.033(5) 0.020(4) 0.027(4) 0.006(3) -0.009(4) 0.004(3)
C24 0.042(5) 0.019(4) 0.032(4) 0.014(3) 0.021(4) 0.017(4)
C11 0.020(4) 0.024(4) 0.043(5) -0.006(4) 0.017(4) 0.000(3)
C27 0.029(5) 0.035(5) 0.031(5) -0.004(4) 0.001(4) -0.012(4)
Pt2 0.02040(15) 0.01969(15) 0.01484(14) 0.00886(11) 0.00887(11) 0.01052(11)
Cl2 0.0752(17) 0.0532(15) 0.0475(14) 0.0352(12) 0.0457(13) 0.0537(14)
P5 0.0106(8) 0.0134(8) 0.0088(8) 0.0043(6) 0.0012(6) 0.0025(7)
P6 0.0106(8) 0.0144(9) 0.0131(8) 0.0067(7) 0.0021(7) 0.0038(7)
P4 0.0217(10) 0.0199(9) 0.0131(9) 0.0067(7) 0.0092(7) 0.0066(8)
O2 0.027(3) 0.027(3) 0.014(3) 0.010(2) 0.009(2) 0.008(2)
C63 0.018(4) 0.014(4) 0.035(5) 0.007(3) 0.001(3) 0.002(3)
C41 0.011(3) 0.015(3) 0.012(3) 0.006(3) 0.000(3) 0.002(3)
C40 0.010(3) 0.013(3) 0.012(3) 0.002(3) 0.000(3) -0.005(3)
C39 0.015(3) 0.013(3) 0.012(3) -0.003(3) 0.002(3) -0.001(3)
C62 0.018(4) 0.017(4) 0.021(4) 0.004(3) -0.002(3) 0.006(3)
C42 0.019(4) 0.013(3) 0.012(3) 0.004(3) -0.001(3) 0.009(3)
C48 0.019(4) 0.020(4) 0.020(4) 0.007(3) 0.002(3) 0.004(3)
C64 0.026(4) 0.021(4) 0.032(5) 0.000(3) -0.014(4) 0.002(3)
C65 0.028(4) 0.024(4) 0.017(4) 0.000(3) -0.008(3) 0.011(3)
C43 0.023(4) 0.026(4) 0.020(4) 0.002(3) -0.005(3) 0.008(3)
C60 0.016(3) 0.015(3) 0.018(4) 0.004(3) 0.003(3) 0.005(3)
C44 0.036(5) 0.028(5) 0.028(5) 0.002(4) -0.010(4) -0.003(4)
C71 0.026(4) 0.018(4) 0.019(4) 0.009(3) 0.002(3) 0.014(3)
C68 0.015(3) 0.025(4) 0.010(3) 0.006(3) 0.003(3) 0.002(3)
C37 0.022(4) 0.051(6) 0.027(4) 0.018(4) 0.013(3) 0.010(4)
C38 0.048(5) 0.019(4) 0.028(4) 0.001(3) 0.022(4) 0.003(4)
C69 0.025(4) 0.028(4) 0.019(4) 0.005(3) 0.010(3) -0.002(3)
C72 0.021(4) 0.019(4) 0.017(4) 0.008(3) -0.001(3) 0.003(3)
C59 0.018(3) 0.015(3) 0.020(4) 0.005(3) 0.013(3) 0.009(3)
C66 0.023(4) 0.023(4) 0.015(4) 0.002(3) 0.001(3) 0.010(3)
C45 0.022(4) 0.026(4) 0.049(6) 0.019(4) -0.015(4) -0.006(3)
C70 0.030(4) 0.022(4) 0.022(4) 0.009(3) 0.009(3) -0.004(3)
C51 0.033(5) 0.036(5) 0.050(6) 0.014(4) 0.001(4) 0.021(4)
C49 0.024(4) 0.032(5) 0.045(5) 0.015(4) 0.010(4) 0.013(4)
C52 0.039(5) 0.029(5) 0.040(5) 0.013(4) 0.003(4) 0.019(4)
C50 0.019(4) 0.045(6) 0.056(6) 0.019(5) -0.001(4) 0.011(4)
C58 0.026(4) 0.018(4) 0.020(4) 0.003(3) 0.008(3) 0.002(3)
C46 0.013(4) 0.037(5) 0.048(5) 0.027(4) -0.001(4) 0.003(3)
C53 0.025(4) 0.020(4) 0.029(4) 0.009(3) 0.001(3) 0.006(3)
C61 0.015(3) 0.013(3) 0.015(3) 0.002(3) -0.002(3) 0.008(3)
C67 0.015(3) 0.019(4) 0.006(3) 0.002(3) 0.002(3) 0.002(3)
C47 0.016(3) 0.020(4) 0.017(4) 0.008(3) 0.000(3) -0.003(3)
C54 0.025(4) 0.021(4) 0.012(3) 0.006(3) -0.001(3) 0.001(3)
C57 0.018(4) 0.015(3) 0.015(3) 0.002(3) 0.000(3) -0.004(3)
C56 0.026(4) 0.023(4) 0.012(3) 0.001(3) -0.003(3) -0.005(3)
C55 0.034(5) 0.024(4) 0.018(4) 0.012(3) -0.004(3) 0.006(3)
S1 0.0205(9) 0.0351(11) 0.0170(9) 0.0082(8) 0.0033(7) 0.0144(8)
F1 0.078(5) 0.032(3) 0.069(4) 0.009(3) -0.015(4) 0.007(3)
F2 0.039(3) 0.057(3) 0.034(3) 0.015(2) -0.005(2) 0.024(3)
F3 0.048(3) 0.105(5) 0.048(4) 0.032(3) 0.028(3) 0.055(4)
O3 0.034(4) 0.112(6) 0.025(3) 0.039(4) 0.014(3) 0.031(4)
O4 0.017(3) 0.033(3) 0.017(3) 0.012(2) 0.003(2) 0.008(2)
O5 0.061(5) 0.027(4) 0.061(5) 0.003(3) -0.032(4) 0.004(3)
C75 0.034(5) 0.041(5) 0.024(4) 0.011(4) 0.005(4) 0.013(4)
S2 0.019(2) 0.044(3) 0.040(3) 0.029(2) 0.004(2) 0.0093(17)
F4 0.080(7) 0.118(7) 0.059(10) 0.006(7) -0.005(7) -0.052(6)
F5 0.073(8) 0.100(11) 0.041(4) 0.010(8) 0.015(5) -0.029(7)
F6 0.089(7) 0.043(5) 0.064(6) 0.002(4) 0.034(5) 0.011(5)
O6 0.037(4) 0.036(6) 0.043(7) 0.013(5) 0.004(5) -0.003(4)
O7 0.038(6) 0.076(9) 0.102(7) 0.069(7) 0.021(5) 0.035(6)
O8 0.026(4) 0.045(5) 0.036(4) 0.028(4) -0.004(4) 0.000(4)
C76 0.048(6) 0.064(6) 0.038(6) 0.013(5) 0.004(6) -0.019(5)
S3 0.019(2) 0.044(3) 0.040(3) 0.029(2) 0.004(2) 0.0093(17)
F7 0.089(7) 0.043(5) 0.064(6) 0.002(4) 0.034(5) 0.011(5)
F8 0.073(8) 0.100(11) 0.041(4) 0.010(8) 0.015(5) -0.029(7)
F9 0.080(7) 0.118(7) 0.059(10) 0.006(7) -0.005(7) -0.052(6)
O9 0.037(4) 0.036(6) 0.043(7) 0.013(5) 0.004(5) -0.003(4)
O10 0.026(4) 0.045(5) 0.036(4) 0.028(4) -0.004(4) 0.000(4)
O11 0.038(6) 0.076(9) 0.102(7) 0.069(7) 0.021(5) 0.035(6)
C77 0.048(6) 0.064(6) 0.038(6) 0.013(5) 0.004(6) -0.019(5)
Cl3 0.071(3) 0.155(5) 0.101(4) 0.054(3) 0.033(3) -0.006(3)
Cl4 0.081(4) 0.199(7) 0.120(5) -0.008(5) -0.007(3) 0.014(4)
C73 0.064(9) 0.179(12) 0.066(9) 0.023(9) -0.007(8) -0.006(9)
Cl5 0.0392(13) 0.0404(13) 0.0671(17) 0.0174(12) 0.0098(12) 0.0108(11)
Cl6 0.0238(10) 0.0501(14) 0.0478(14) 0.0179(11) 0.0104(10) 0.0005(10)
C74 0.074(8) 0.077(9) 0.060(8) 0.037(7) 0.030(6) 0.029(7)
Cl3A 0.071(3) 0.155(5) 0.101(4) 0.054(3) 0.033(3) -0.006(3)
C73A 0.064(9) 0.179(12) 0.066(9) 0.023(9) -0.007(8) -0.006(9)
Cl4A 0.081(4) 0.199(7) 0.120(5) -0.008(5) -0.007(3) 0.014(4)

loop_
_atom_type_symbol
_atom_type_description
_atom_type_scat_dispersion_real
_atom_type_scat_dispersion_imag
_atom_type_scat_source
C C 0.0033 0.0016 'International Tables Vol C Tables 4.2.6.8 and 6.1.1.4'
H H 0.0000 0.0000 'International Tables Vol C Tables 4.2.6.8 and 6.1.1.4'
Cl Cl 0.1484 0.1585 'International Tables Vol C Tables 4.2.6.8 and 6.1.1.4'
F F 0.0171 0.0103 'International Tables Vol C Tables 4.2.6.8 and 6.1.1.4'
O O 0.0106 0.0060 'International Tables Vol C Tables 4.2.6.8 and 6.1.1.4'
P P 0.1023 0.0942 'International Tables Vol C Tables 4.2.6.8 and 6.1.1.4'
Pt Pt -1.7033 8.3905 'International Tables Vol C Tables 4.2.6.8 and 6.1.1.4'
S S 0.1246 0.1234 'International Tables Vol C Tables 4.2.6.8 and 6.1.1.4'

loop_
_geom_angle_atom_site_label_1
_geom_angle_atom_site_label_2
_geom_angle_atom_site_label_3
_geom_angle
_geom_angle_site_symmetry_1
_geom_angle_site_symmetry_3
_geom_angle_publ_flag
P2 Pt1 Cl1 88.39(6) . . ?
P2 Pt1 P1 172.32(6) . . ?
P3 Pt1 Cl1 177.22(6) . . ?
P3 Pt1 P2 90.45(6) . . ?
P3 Pt1 P1 96.14(6) . . ?
P1 Pt1 Cl1 85.19(6) . . ?
C3 P2 Pt1 119.7(2) . . ?
C25 P2 Pt1 114.0(2) . . ?
C25 P2 C3 103.5(3) . . ?
C25 P2 C31 105.6(3) . . ?
C31 P2 Pt1 108.1(2) . . ?
C31 P2 C3 104.8(3) . . ?
C6 P3 Pt1 111.7(2) . . ?
C6 P3 C5 102.7(3) . . ?
C12 P3 Pt1 112.2(2) . . ?
C12 P3 C6 107.1(3) . . ?
C12 P3 C5 104.0(3) . . ?
C5 P3 Pt1 118.1(2) . . ?
O1 P1 Pt1 113.8(2) . . ?
O1 P1 C1 108.8(3) . . ?
O1 P1 C2 104.0(3) . . ?
C1 P1 Pt1 112.6(3) . . ?
C1 P1 C2 104.6(4) . . ?
C2 P1 Pt1 112.2(3) . . ?
P1 O1 H1 109.5 . . ?
C6 C7 H7 119.5 . . ?
C6 C7 C8 121.0(7) . . ?
C8 C7 H7 119.5 . . ?
C5 C4 C3 125.7(6) . . ?
C21 C4 C3 116.6(6) . . ?
C21 C4 C5 117.7(6) . . ?
C19 C18 H18 119.1 . . ?
C5 C18 H18 119.1 . . ?
C5 C18 C19 121.7(7) . . ?
C33 C32 H32 120.0 . . ?
C33 C32 C31 120.0(7) . . ?
C31 C32 H32 120.0 . . ?
C12 C13 H13 120.0 . . ?
C14 C13 H13 120.0 . . ?
C14 C13 C12 119.9(6) . . ?
C4 C3 P2 120.1(5) . . ?
C24 C3 P2 118.0(6) . . ?
C24 C3 C4 120.4(6) . . ?
C7 C6 P3 120.2(5) . . ?
C7 C6 C11 119.4(7) . . ?
C11 C6 P3 120.4(6) . . ?
C32 C33 H33 120.2 . . ?
C34 C33 C32 119.6(7) . . ?
C34 C33 H33 120.2 . . ?
P1 C1 H1A 109.5 . . ?
P1 C1 H1B 109.5 . . ?
P1 C1 H1C 109.5 . . ?
H1A C1 H1B 109.5 . . ?
H1A C1 H1C 109.5 . . ?
H1B C1 H1C 109.5 . . ?
C26 C25 P2 120.3(5) . . ?
C30 C25 P2 121.0(6) . . ?
C30 C25 C26 118.7(7) . . ?
C13 C12 P3 117.2(5) . . ?
C17 C12 P3 122.9(5) . . ?
C17 C12 C13 119.6(6) . . ?
C19 C20 H20 120.0 . . ?
C19 C20 C21 120.1(7) . . ?
C21 C20 H20 120.0 . . ?
C18 C19 H19 120.0 . . ?
C20 C19 C18 119.9(7) . . ?
C20 C19 H19 120.0 . . ?
C23 C22 H22 119.7 . . ?
C23 C22 C21 120.7(7) . . ?
C21 C22 H22 119.7 . . ?
C12 C17 H17 120.1 . . ?
C16 C17 C12 119.9(7) . . ?
C16 C17 H17 120.1 . . ?
C22 C23 H23 119.9 . . ?
C22 C23 C24 120.3(7) . . ?
C24 C23 H23 119.9 . . ?
C14 C15 H15 120.1 . . ?
C16 C15 H15 120.1 . . ?
C16 C15 C14 119.9(7) . . ?
C13 C14 C15 120.3(7) . . ?
C13 C14 H14 119.8 . . ?
C15 C14 H14 119.8 . . ?
C33 C34 H34 119.7 . . ?
C35 C34 C33 120.6(7) . . ?
C35 C34 H34 119.7 . . ?
C28 C29 H29 119.5 . . ?
C28 C29 C30 120.9(8) . . ?
C30 C29 H29 119.5 . . ?
C9 C10 H10 119.5 . . ?
C11 C10 H10 119.5 . . ?
C11 C10 C9 121.0(7) . . ?
C29 C28 H28 120.0 . . ?
C29 C28 C27 120.0(8) . . ?
C27 C28 H28 120.0 . . ?
C17 C16 H16 119.9 . . ?
C15 C16 C17 120.3(7) . . ?
C15 C16 H16 119.9 . . ?
C10 C9 H9 120.0 . . ?
C10 C9 C8 119.9(8) . . ?
C8 C9 H9 120.0 . . ?
C7 C8 H8 120.4 . . ?
C9 C8 C7 119.2(7) . . ?
C9 C8 H8 120.4 . . ?
C4 C5 P3 121.6(5) . . ?
C18 C5 P3 116.9(5) . . ?
C18 C5 C4 119.3(6) . . ?
C25 C26 H26 120.2 . . ?
C27 C26 C25 119.7(7) . . ?
C27 C26 H26 120.2 . . ?
C20 C21 C4 120.3(7) . . ?
C22 C21 C4 120.4(7) . . ?
C22 C21 C20 119.3(7) . . ?
C32 C31 P2 117.6(5) . . ?
C36 C31 P2 122.6(5) . . ?
C36 C31 C32 119.5(6) . . ?
C31 C36 H36 120.0 . . ?
C31 C36 C35 120.1(7) . . ?
C35 C36 H36 120.0 . . ?
C34 C35 C36 120.3(7) . . ?
C34 C35 H35 119.8 . . ?
C36 C35 H35 119.8 . . ?
P1 C2 H2A 109.5 . . ?
P1 C2 H2B 109.5 . . ?
P1 C2 H2C 109.5 . . ?
H2A C2 H2B 109.5 . . ?
H2A C2 H2C 109.5 . . ?
H2B C2 H2C 109.5 . . ?
C25 C30 H30 120.0 . . ?
C29 C30 C25 120.0(8) . . ?
C29 C30 H30 120.0 . . ?
C3 C24 C23 121.1(7) . . ?
C3 C24 H24 119.5 . . ?
C23 C24 H24 119.5 . . ?
C6 C11 H11 120.3 . . ?
C10 C11 C6 119.3(7) . . ?
C10 C11 H11 120.3 . . ?
C28 C27 H27 119.7 . . ?
C26 C27 C28 120.7(8) . . ?
C26 C27 H27 119.7 . . ?
P5 Pt2 Cl2 177.50(9) . . ?
P5 Pt2 P6 88.36(6) . . ?
P5 Pt2 P4 98.26(6) . . ?
P6 Pt2 Cl2 91.23(7) . . ?
P6 Pt2 P4 172.87(6) . . ?
P4 Pt2 Cl2 82.04(7) . . ?
C39 P5 Pt2 119.4(2) . . ?
C61 P5 Pt2 108.2(2) . . ?
C61 P5 C39 105.1(3) . . ?
C67 P5 Pt2 114.1(2) . . ?
C67 P5 C39 101.7(3) . . ?
C67 P5 C61 107.3(3) . . ?
C41 P6 Pt2 115.0(2) . . ?
C41 P6 C42 105.0(3) . . ?
C41 P6 C48 105.5(3) . . ?
C42 P6 Pt2 111.2(2) . . ?
C42 P6 C48 104.6(3) . . ?
C48 P6 Pt2 114.5(2) . . ?
O2 P4 Pt2 115.5(2) . . ?
O2 P4 C37 105.4(4) . . ?
O2 P4 C38 103.9(4) . . ?
C37 P4 Pt2 112.9(3) . . ?
C38 P4 Pt2 112.5(3) . . ?
C38 P4 C37 105.8(4) . . ?
P4 O2 H2 109.5 . . ?
C62 C63 H63 119.8 . . ?
C64 C63 H63 119.8 . . ?
C64 C63 C62 120.5(7) . . ?
C40 C41 P6 121.3(5) . . ?
C54 C41 P6 118.3(5) . . ?
C54 C41 C40 120.0(6) . . ?
C41 C40 C57 116.8(6) . . ?
C39 C40 C41 125.9(6) . . ?
C39 C40 C57 117.3(6) . . ?
C40 C39 P5 127.3(5) . . ?
C60 C39 P5 113.0(5) . . ?
C60 C39 C40 119.3(6) . . ?
C63 C62 H62 120.3 . . ?
C61 C62 C63 119.5(7) . . ?
C61 C62 H62 120.3 . . ?
C43 C42 P6 118.8(5) . . ?
C47 C42 P6 122.6(5) . . ?
C47 C42 C43 118.5(7) . . ?
C49 C48 P6 118.9(6) . . ?
C49 C48 C53 119.4(7) . . ?
C53 C48 P6 121.6(6) . . ?
C63 C64 H64 120.3 . . ?
C65 C64 C63 119.5(7) . . ?
C65 C64 H64 120.3 . . ?
C64 C65 H65 119.6 . . ?
C66 C65 C64 120.9(7) . . ?
C66 C65 H65 119.6 . . ?
C42 C43 H43 119.6 . . ?
C44 C43 C42 120.8(8) . . ?
C44 C43 H43 119.6 . . ?
C39 C60 H60 118.8 . . ?
C39 C60 C59 122.5(6) . . ?
C59 C60 H60 118.8 . . ?
C43 C44 H44 119.8 . . ?
C43 C44 C45 120.3(8) . . ?
C45 C44 H44 119.8 . . ?
C72 C71 H71 120.0 . . ?
C70 C71 H71 120.0 . . ?
C70 C71 C72 120.0(7) . . ?
C69 C68 H68 119.6 . . ?
C67 C68 H68 119.6 . . ?
C67 C68 C69 120.8(7) . . ?
P4 C37 H37A 109.5 . . ?
P4 C37 H37B 109.5 . . ?
P4 C37 H37C 109.5 . . ?
H37A C37 H37B 109.5 . . ?
H37A C37 H37C 109.5 . . ?
H37B C37 H37C 109.5 . . ?
P4 C38 H38A 109.5 . . ?
P4 C38 H38B 109.5 . . ?
P4 C38 H38C 109.5 . . ?
H38A C38 H38B 109.5 . . ?
H38A C38 H38C 109.5 . . ?
H38B C38 H38C 109.5 . . ?
C68 C69 H69 120.0 . . ?
C68 C69 C70 120.1(7) . . ?
C70 C69 H69 120.0 . . ?
C71 C72 H72 120.0 . . ?
C67 C72 C71 119.9(7) . . ?
C67 C72 H72 120.0 . . ?
C60 C59 H59 120.3 . . ?
C58 C59 C60 119.5(6) . . ?
C58 C59 H59 120.3 . . ?
C65 C66 H66 119.9 . . ?
C65 C66 C61 120.1(7) . . ?
C61 C66 H66 119.9 . . ?
C44 C45 H45 120.2 . . ?
C44 C45 C46 119.6(8) . . ?
C46 C45 H45 120.2 . . ?
C71 C70 C69 119.9(7) . . ?
C71 C70 H70 120.0 . . ?
C69 C70 H70 120.0 . . ?
C52 C51 H51 119.3 . . ?
C50 C51 H51 119.3 . . ?
C50 C51 C52 121.4(8) . . ?
C48 C49 H49 119.5 . . ?
C48 C49 C50 121.1(8) . . ?
C50 C49 H49 119.5 . . ?
C51 C52 H52 120.1 . . ?
C51 C52 C53 119.7(8) . . ?
C53 C52 H52 120.1 . . ?
C51 C50 C49 119.3(8) . . ?
C51 C50 H50 120.3 . . ?
C49 C50 H50 120.3 . . ?
C59 C58 H58 119.6 . . ?
C59 C58 C57 120.8(7) . . ?
C57 C58 H58 119.6 . . ?
C45 C46 H46 119.8 . . ?
C45 C46 C47 120.4(8) . . ?
C47 C46 H46 119.8 . . ?
C48 C53 H53 120.5 . . ?
C52 C53 C48 119.0(8) . . ?
C52 C53 H53 120.5 . . ?
C62 C61 P5 120.5(5) . . ?
C62 C61 C66 119.5(7) . . ?
C66 C61 P5 119.6(5) . . ?
C68 C67 P5 118.8(5) . . ?
C68 C67 C72 119.3(6) . . ?
C72 C67 P5 122.0(5) . . ?
C42 C47 C46 120.4(7) . . ?
C42 C47 H47 119.8 . . ?
C46 C47 H47 119.8 . . ?
C41 C54 H54 119.1 . . ?
C41 C54 C55 121.9(7) . . ?
C55 C54 H54 119.1 . . ?
C58 C57 C40 120.1(6) . . ?
C56 C57 C40 119.8(7) . . ?
C56 C57 C58 120.1(7) . . ?
C57 C56 H56 118.9 . . ?
C55 C56 C57 122.3(7) . . ?
C55 C56 H56 118.9 . . ?
C54 C55 H55 120.7 . . ?
C56 C55 C54 118.7(7) . . ?
C56 C55 H55 120.7 . . ?
O3 S1 O4 115.4(3) . . ?
O3 S1 O5 116.0(5) . . ?
O3 S1 C75 105.1(4) . . ?
O4 S1 C75 102.1(3) . . ?
O5 S1 O4 112.4(4) . . ?
O5 S1 C75 103.7(4) . . ?
F1 C75 S1 109.7(6) . . ?
F2 C75 S1 112.1(6) . . ?
F2 C75 F1 108.0(7) . . ?
F3 C75 S1 111.4(6) . . ?
F3 C75 F1 106.6(8) . . ?
F3 C75 F2 108.8(7) . . ?
O6 S2 O8 114.0(7) . . ?
O6 S2 C76 101.3(7) . . ?
O7 S2 O6 113.8(9) . . ?
O7 S2 O8 116.6(7) . . ?
O7 S2 C76 107.8(8) . . ?
O8 S2 C76 101.0(7) . . ?
F4 C76 S2 114.2(14) . . ?
F4 C76 F5 107.5(14) . . ?
F4 C76 F6 108.1(15) . . ?
F5 C76 S2 111.9(11) . . ?
F6 C76 S2 109.1(9) . . ?
F6 C76 F5 105.6(12) . . ?
O9 S3 C77 104.4(12) . . ?
O10 S3 O9 112.4(13) . . ?
O10 S3 C77 102.0(11) . . ?
O11 S3 O9 114.9(15) . . ?
O11 S3 O10 118.7(13) . . ?
O11 S3 C77 101.5(13) . . ?
F7 C77 S3 111.3(14) . . ?
F7 C77 F8 104.9(17) . . ?
F7 C77 F9 112(2) . . ?
F8 C77 S3 112.4(17) . . ?
F9 C77 S3 111(2) . . ?
F9 C77 F8 106(2) . . ?
Cl3 C73 Cl4 112.5(8) . . ?
Cl3 C73 H73A 109.1 . . ?
Cl3 C73 H73B 109.1 . . ?
Cl4 C73 H73A 109.1 . . ?
Cl4 C73 H73B 109.1 . . ?
H73A C73 H73B 107.8 . . ?
Cl5 C74 Cl6 111.1(6) . . ?
Cl5 C74 H74A 109.4 . . ?
Cl5 C74 H74B 109.4 . . ?
Cl6 C74 H74A 109.4 . . ?
Cl6 C74 H74B 109.4 . . ?
H74A C74 H74B 108.0 . . ?
Cl3A C73A H73C 109.1 . . ?
Cl3A C73A H73D 109.1 . . ?
Cl3A C73A Cl4A 112(2) . . ?
H73C C73A H73D 107.9 . . ?
Cl4A C73A H73C 109.1 . . ?
Cl4A C73A H73D 109.1 . . ?
C73A Cl4A C73A 180.0 . 2_755 ?

loop_
_geom_bond_atom_site_label_1
_geom_bond_atom_site_label_2
_geom_bond_distance
_geom_bond_site_symmetry_2
_geom_bond_publ_flag
Pt1 Cl1 2.3441(16) . ?
Pt1 P2 2.2936(17) . ?
Pt1 P3 2.2242(17) . ?
Pt1 P1 2.3107(17) . ?
P2 C3 1.821(7) . ?
P2 C25 1.809(7) . ?
P2 C31 1.816(7) . ?
P3 C6 1.820(7) . ?
P3 C12 1.808(7) . ?
P3 C5 1.823(7) . ?
P1 O1 1.580(5) . ?
P1 C1 1.790(8) . ?
P1 C2 1.798(8) . ?
O1 H1 0.8400 . ?
C7 H7 0.9500 . ?
C7 C6 1.373(10) . ?
C7 C8 1.386(10) . ?
C4 C3 1.448(10) . ?
C4 C5 1.432(9) . ?
C4 C21 1.428(9) . ?
C18 H18 0.9500 . ?
C18 C19 1.406(10) . ?
C18 C5 1.375(10) . ?
C32 H32 0.9500 . ?
C32 C33 1.384(10) . ?
C32 C31 1.396(10) . ?
C13 H13 0.9500 . ?
C13 C12 1.388(9) . ?
C13 C14 1.373(10) . ?
C3 C24 1.357(10) . ?
C6 C11 1.400(10) . ?
C33 H33 0.9500 . ?
C33 C34 1.380(11) . ?
C1 H1A 0.9800 . ?
C1 H1B 0.9800 . ?
C1 H1C 0.9800 . ?
C25 C26 1.403(10) . ?
C25 C30 1.397(10) . ?
C12 C17 1.387(9) . ?
C20 H20 0.9500 . ?
C20 C19 1.368(10) . ?
C20 C21 1.410(10) . ?
C19 H19 0.9500 . ?
C22 H22 0.9500 . ?
C22 C23 1.358(11) . ?
C22 C21 1.402(10) . ?
C17 H17 0.9500 . ?
C17 C16 1.385(10) . ?
C23 H23 0.9500 . ?
C23 C24 1.406(10) . ?
C15 H15 0.9500 . ?
C15 C14 1.386(10) . ?
C15 C16 1.368(11) . ?
C14 H14 0.9500 . ?
C34 H34 0.9500 . ?
C34 C35 1.362(11) . ?
C29 H29 0.9500 . ?
C29 C28 1.363(13) . ?
C29 C30 1.372(12) . ?
C10 H10 0.9500 . ?
C10 C9 1.378(12) . ?
C10 C11 1.371(11) . ?
C28 H28 0.9500 . ?
C28 C27 1.375(12) . ?
C16 H16 0.9500 . ?
C9 H9 0.9500 . ?
C9 C8 1.380(11) . ?
C8 H8 0.9500 . ?
C26 H26 0.9500 . ?
C26 C27 1.374(11) . ?
C31 C36 1.373(10) . ?
C36 H36 0.9500 . ?
C36 C35 1.387(10) . ?
C35 H35 0.9500 . ?
C2 H2A 0.9800 . ?
C2 H2B 0.9800 . ?
C2 H2C 0.9800 . ?
C30 H30 0.9500 . ?
C24 H24 0.9500 . ?
C11 H11 0.9500 . ?
C27 H27 0.9500 . ?
Pt2 Cl2 2.333(2) . ?
Pt2 P5 2.2301(17) . ?
Pt2 P6 2.3015(17) . ?
Pt2 P4 2.3158(18) . ?
P5 C39 1.830(7) . ?
P5 C61 1.826(7) . ?
P5 C67 1.809(7) . ?
P6 C41 1.800(7) . ?
P6 C42 1.802(7) . ?
P6 C48 1.820(7) . ?
P4 O2 1.577(5) . ?
P4 C37 1.798(8) . ?
P4 C38 1.793(8) . ?
O2 H2 0.8400 . ?
C63 H63 0.9500 . ?
C63 C62 1.395(10) . ?
C63 C64 1.382(11) . ?
C41 C40 1.435(9) . ?
C41 C54 1.384(9) . ?
C40 C39 1.434(9) . ?
C40 C57 1.439(9) . ?
C39 C60 1.379(9) . ?
C62 H62 0.9500 . ?
C62 C61 1.383(10) . ?
C42 C43 1.398(10) . ?
C42 C47 1.384(9) . ?
C48 C49 1.372(11) . ?
C48 C53 1.403(10) . ?
C64 H64 0.9500 . ?
C64 C65 1.378(12) . ?
C65 H65 0.9500 . ?
C65 C66 1.368(10) . ?
C43 H43 0.9500 . ?
C43 C44 1.377(11) . ?
C60 H60 0.9500 . ?
C60 C59 1.401(9) . ?
C44 H44 0.9500 . ?
C44 C45 1.379(12) . ?
C71 H71 0.9500 . ?
C71 C72 1.400(10) . ?
C71 C70 1.376(10) . ?
C68 H68 0.9500 . ?
C68 C69 1.382(10) . ?
C68 C67 1.379(9) . ?
C37 H37A 0.9800 . ?
C37 H37B 0.9800 . ?
C37 H37C 0.9800 . ?
C38 H38A 0.9800 . ?
C38 H38B 0.9800 . ?
C38 H38C 0.9800 . ?
C69 H69 0.9500 . ?
C69 C70 1.385(11) . ?
C72 H72 0.9500 . ?
C72 C67 1.392(9) . ?
C59 H59 0.9500 . ?
C59 C58 1.359(10) . ?
C66 H66 0.9500 . ?
C66 C61 1.398(9) . ?
C45 H45 0.9500 . ?
C45 C46 1.379(13) . ?
C70 H70 0.9500 . ?
C51 H51 0.9500 . ?
C51 C52 1.369(13) . ?
C51 C50 1.366(13) . ?
C49 H49 0.9500 . ?
C49 C50 1.383(11) . ?
C52 H52 0.9500 . ?
C52 C53 1.400(11) . ?
C50 H50 0.9500 . ?
C58 H58 0.9500 . ?
C58 C57 1.415(10) . ?
C46 H46 0.9500 . ?
C46 C47 1.391(10) . ?
C53 H53 0.9500 . ?
C47 H47 0.9500 . ?
C54 H54 0.9500 . ?
C54 C55 1.409(10) . ?
C57 C56 1.406(10) . ?
C56 H56 0.9500 . ?
C56 C55 1.353(11) . ?
C55 H55 0.9500 . ?
S1 O3 1.410(6) . ?
S1 O4 1.453(5) . ?
S1 O5 1.438(7) . ?
S1 C75 1.805(9) . ?
F1 C75 1.340(10) . ?
F2 C75 1.333(9) . ?
F3 C75 1.315(9) . ?
S2 O6 1.443(11) . ?
S2 O7 1.430(10) . ?
S2 O8 1.446(10) . ?
S2 C76 1.812(12) . ?
F4 C76 1.331(15) . ?
F5 C76 1.335(14) . ?
F6 C76 1.334(14) . ?
S3 O9 1.440(15) . ?
S3 O10 1.435(14) . ?
S3 O11 1.422(15) . ?
S3 C77 1.815(15) . ?
F7 C77 1.317(17) . ?
F8 C77 1.331(18) . ?
F9 C77 1.331(18) . ?
Cl3 C73 1.721(14) . ?
Cl4 C73 1.787(14) . ?
C73 H73A 0.9900 . ?
C73 H73B 0.9900 . ?
Cl5 C74 1.760(11) . ?
Cl6 C74 1.785(11) . ?
C74 H74A 0.9900 . ?
C74 H74B 0.9900 . ?
Cl3A C73A 1.79(2) . ?
C73A H73C 0.9900 . ?
C73A H73D 0.9900 . ?
C73A Cl4A 1.80(2) . ?

loop_
_geom_torsion_atom_site_label_1
_geom_torsion_atom_site_label_2
_geom_torsion_atom_site_label_3
_geom_torsion_atom_site_label_4
_geom_torsion
_geom_torsion_site_symmetry_1
_geom_torsion_site_symmetry_2
_geom_torsion_site_symmetry_3
_geom_torsion_site_symmetry_4
_geom_torsion_publ_flag
Pt1 P2 C3 C4 43.6(6) . . . . ?
Pt1 P2 C3 C24 -149.9(6) . . . . ?
Pt1 P2 C25 C26 -0.3(6) . . . . ?
Pt1 P2 C25 C30 177.3(5) . . . . ?
Pt1 P2 C31 C32 61.9(5) . . . . ?
Pt1 P2 C31 C36 -110.9(6) . . . . ?
Pt1 P3 C6 C7 19.5(7) . . . . ?
Pt1 P3 C6 C11 -163.2(6) . . . . ?
Pt1 P3 C12 C13 42.2(6) . . . . ?
Pt1 P3 C12 C17 -130.9(5) . . . . ?
Pt1 P3 C5 C4 51.8(6) . . . . ?
Pt1 P3 C5 C18 -144.8(5) . . . . ?
P2 C3 C24 C23 -163.1(7) . . . . ?
P2 C25 C26 C27 175.1(6) . . . . ?
P2 C25 C30 C29 -175.7(6) . . . . ?
P2 C31 C36 C35 173.9(5) . . . . ?
P3 C6 C11 C10 -174.9(7) . . . . ?
P3 C12 C17 C16 172.6(6) . . . . ?
C7 C6 C11 C10 2.5(13) . . . . ?
C4 C3 C24 C23 3.4(12) . . . . ?
C32 C33 C34 C35 0.6(11) . . . . ?
C32 C31 C36 C35 1.2(10) . . . . ?
C13 C12 C17 C16 -0.4(11) . . . . ?
C3 P2 C25 C26 131.4(6) . . . . ?
C3 P2 C25 C30 -51.0(7) . . . . ?
C3 P2 C31 C32 -66.8(6) . . . . ?
C3 P2 C31 C36 120.4(6) . . . . ?
C3 C4 C5 P3 -25.6(9) . . . . ?
C3 C4 C5 C18 171.4(7) . . . . ?
C3 C4 C21 C20 -173.0(7) . . . . ?
C3 C4 C21 C22 7.8(11) . . . . ?
C6 P3 C12 C13 165.2(5) . . . . ?
C6 P3 C12 C17 -8.0(7) . . . . ?
C6 P3 C5 C4 -71.6(6) . . . . ?
C6 P3 C5 C18 91.8(6) . . . . ?
C6 C7 C8 C9 0.1(12) . . . . ?
C33 C32 C31 P2 -174.6(6) . . . . ?
C33 C32 C31 C36 -1.5(10) . . . . ?
C33 C34 C35 C36 -0.9(11) . . . . ?
C25 P2 C3 C4 -84.6(6) . . . . ?
C25 P2 C3 C24 81.9(7) . . . . ?
C25 P2 C31 C32 -175.7(5) . . . . ?
C25 P2 C31 C36 11.5(7) . . . . ?
C25 C26 C27 C28 1.2(12) . . . . ?
C12 P3 C6 C7 -103.8(6) . . . . ?
C12 P3 C6 C11 73.5(7) . . . . ?
C12 P3 C5 C4 176.9(5) . . . . ?
C12 P3 C5 C18 -19.8(6) . . . . ?
C12 C13 C14 C15 -1.2(11) . . . . ?
C12 C17 C16 C15 -2.4(12) . . . . ?
C19 C18 C5 P3 -159.9(6) . . . . ?
C19 C18 C5 C4 3.9(11) . . . . ?
C19 C20 C21 C4 -0.2(11) . . . . ?
C19 C20 C21 C22 179.0(8) . . . . ?
C22 C23 C24 C3 3.1(14) . . . . ?
C23 C22 C21 C4 -1.8(13) . . . . ?
C23 C22 C21 C20 179.0(8) . . . . ?
C14 C13 C12 P3 -171.2(6) . . . . ?
C14 C13 C12 C17 2.2(10) . . . . ?
C14 C15 C16 C17 3.4(12) . . . . ?
C29 C28 C27 C26 0.8(14) . . . . ?
C10 C9 C8 C7 2.8(14) . . . . ?
C28 C29 C30 C25 0.0(13) . . . . ?
C16 C15 C14 C13 -1.6(12) . . . . ?
C9 C10 C11 C6 0.4(15) . . . . ?
C8 C7 C6 P3 174.6(6) . . . . ?
C8 C7 C6 C11 -2.7(12) . . . . ?
C5 P3 C6 C7 147.0(6) . . . . ?
C5 P3 C6 C11 -35.7(7) . . . . ?
C5 P3 C12 C13 -86.5(6) . . . . ?
C5 P3 C12 C17 100.3(6) . . . . ?
C5 C4 C3 P2 -23.6(10) . . . . ?
C5 C4 C3 C24 170.2(7) . . . . ?
C5 C4 C21 C20 8.1(10) . . . . ?
C5 C4 C21 C22 -171.1(7) . . . . ?
C5 C18 C19 C20 4.3(11) . . . . ?
C26 C25 C30 C29 1.9(11) . . . . ?
C21 C4 C3 P2 157.6(5) . . . . ?
C21 C4 C3 C24 -8.6(10) . . . . ?
C21 C4 C5 P3 153.1(5) . . . . ?
C21 C4 C5 C18 -9.8(10) . . . . ?
C21 C20 C19 C18 -6.1(11) . . . . ?
C21 C22 C23 C24 -3.9(14) . . . . ?
C31 P2 C3 C4 165.0(5) . . . . ?
C31 P2 C3 C24 -28.5(7) . . . . ?
C31 P2 C25 C26 -118.8(6) . . . . ?
C31 P2 C25 C30 58.8(7) . . . . ?
C31 C32 C33 C34 0.6(11) . . . . ?
C31 C36 C35 C34 0.0(11) . . . . ?
C30 C25 C26 C27 -2.5(11) . . . . ?
C30 C29 C28 C27 -1.3(14) . . . . ?
C11 C10 C9 C8 -3.0(16) . . . . ?
Pt2 P5 C39 C40 3.6(7) . . . . ?
Pt2 P5 C39 C60 176.2(4) . . . . ?
Pt2 P5 C61 C62 107.2(5) . . . . ?
Pt2 P5 C61 C66 -66.2(6) . . . . ?
Pt2 P5 C67 C68 -37.6(6) . . . . ?
Pt2 P5 C67 C72 143.2(5) . . . . ?
Pt2 P6 C41 C40 51.6(6) . . . . ?
Pt2 P6 C41 C54 -135.9(5) . . . . ?
Pt2 P6 C42 C43 43.8(6) . . . . ?
Pt2 P6 C42 C47 -140.4(5) . . . . ?
Pt2 P6 C48 C49 57.0(7) . . . . ?
Pt2 P6 C48 C53 -122.5(6) . . . . ?
P5 C39 C60 C59 -170.8(5) . . . . ?
P6 C41 C40 C39 -13.4(9) . . . . ?
P6 C41 C40 C57 165.5(5) . . . . ?
P6 C41 C54 C55 -172.3(6) . . . . ?
P6 C42 C43 C44 175.3(6) . . . . ?
P6 C42 C47 C46 -175.8(5) . . . . ?
P6 C48 C49 C50 179.0(7) . . . . ?
P6 C48 C53 C52 -179.2(6) . . . . ?
C63 C62 C61 P5 -174.4(5) . . . . ?
C63 C62 C61 C66 -1.0(10) . . . . ?
C63 C64 C65 C66 -2.2(11) . . . . ?
C41 P6 C42 C43 168.7(5) . . . . ?
C41 P6 C42 C47 -15.4(6) . . . . ?
C41 P6 C48 C49 -70.4(7) . . . . ?
C41 P6 C48 C53 110.0(6) . . . . ?
C41 C40 C39 P5 -16.6(10) . . . . ?
C41 C40 C39 C60 171.1(6) . . . . ?
C41 C40 C57 C58 -171.8(6) . . . . ?
C41 C40 C57 C56 8.3(9) . . . . ?
C41 C54 C55 C56 5.1(11) . . . . ?
C40 C41 C54 C55 0.3(10) . . . . ?
C40 C39 C60 C59 2.5(10) . . . . ?
C40 C57 C56 C55 -3.2(11) . . . . ?
C39 P5 C61 C62 -21.5(6) . . . . ?
C39 P5 C61 C66 165.1(5) . . . . ?
C39 P5 C67 C68 92.4(6) . . . . ?
C39 P5 C67 C72 -86.8(6) . . . . ?
C39 C40 C57 C58 7.3(9) . . . . ?
C39 C40 C57 C56 -172.7(6) . . . . ?
C39 C60 C59 C58 3.8(11) . . . . ?
C62 C63 C64 C65 0.1(11) . . . . ?
C42 P6 C41 C40 -71.0(6) . . . . ?
C42 P6 C41 C54 101.6(6) . . . . ?
C42 P6 C48 C49 179.1(6) . . . . ?
C42 P6 C48 C53 -0.5(7) . . . . ?
C42 C43 C44 C45 0.9(12) . . . . ?
C48 P6 C41 C40 178.7(5) . . . . ?
C48 P6 C41 C54 -8.7(6) . . . . ?
C48 P6 C42 C43 -80.4(6) . . . . ?
C48 P6 C42 C47 95.5(6) . . . . ?
C48 C49 C50 C51 0.8(14) . . . . ?
C64 C63 C62 C61 1.5(10) . . . . ?
C64 C65 C66 C61 2.7(11) . . . . ?
C65 C66 C61 P5 172.4(6) . . . . ?
C65 C66 C61 C62 -1.1(10) . . . . ?
C43 C42 C47 C46 0.1(10) . . . . ?
C43 C44 C45 C46 -0.5(12) . . . . ?
C60 C59 C58 C57 -4.3(11) . . . . ?
C44 C45 C46 C47 -0.2(12) . . . . ?
C71 C72 C67 P5 179.7(5) . . . . ?
C71 C72 C67 C68 0.5(10) . . . . ?
C68 C69 C70 C71 1.7(11) . . . . ?
C69 C68 C67 P5 -179.3(5) . . . . ?
C69 C68 C67 C72 -0.1(10) . . . . ?
C72 C71 C70 C69 -1.3(11) . . . . ?
C59 C58 C57 C40 -1.3(10) . . . . ?
C59 C58 C57 C56 178.7(7) . . . . ?
C45 C46 C47 C42 0.3(11) . . . . ?
C70 C71 C72 C67 0.2(11) . . . . ?
C51 C52 C53 C48 -0.6(13) . . . . ?
C49 C48 C53 C52 1.3(12) . . . . ?
C52 C51 C50 C49 -0.1(15) . . . . ?
C50 C51 C52 C53 0.0(14) . . . . ?
C58 C57 C56 C55 176.9(7) . . . . ?
C53 C48 C49 C50 -1.4(13) . . . . ?
C61 P5 C39 C40 125.2(6) . . . . ?
C61 P5 C39 C60 -62.2(6) . . . . ?
C61 P5 C67 C68 -157.6(5) . . . . ?
C61 P5 C67 C72 23.3(6) . . . . ?
C67 P5 C39 C40 -123.1(6) . . . . ?
C67 P5 C39 C60 49.6(6) . . . . ?
C67 P5 C61 C62 -129.2(6) . . . . ?
C67 P5 C61 C66 57.4(6) . . . . ?
C67 C68 C69 C70 -1.0(11) . . . . ?
C47 C42 C43 C44 -0.7(11) . . . . ?
C54 C41 C40 C39 174.2(6) . . . . ?
C54 C41 C40 C57 -6.9(9) . . . . ?
C57 C40 C39 P5 164.5(5) . . . . ?
C57 C40 C39 C60 -7.8(9) . . . . ?
C57 C56 C55 C54 -3.6(11) . . . . ?
O3 S1 C75 F1 -51.9(7) . . . . ?
O3 S1 C75 F2 68.1(7) . . . . ?
O3 S1 C75 F3 -169.8(7) . . . . ?
O4 S1 C75 F1 68.9(6) . . . . ?
O4 S1 C75 F2 -171.1(6) . . . . ?
O4 S1 C75 F3 -49.0(7) . . . . ?
O5 S1 C75 F1 -174.2(6) . . . . ?
O5 S1 C75 F2 -54.2(7) . . . . ?
O5 S1 C75 F3 68.0(7) . . . . ?
O6 S2 C76 F4 -179.7(14) . . . . ?
O6 S2 C76 F5 57.9(13) . . . . ?
O6 S2 C76 F6 -58.6(11) . . . . ?
O7 S2 C76 F4 60.5(16) . . . . ?
O7 S2 C76 F5 -61.9(13) . . . . ?
O7 S2 C76 F6 -178.4(10) . . . . ?
O8 S2 C76 F4 -62.2(15) . . . . ?
O8 S2 C76 F5 175.4(11) . . . . ?
O8 S2 C76 F6 58.9(11) . . . . ?
O9 S3 C77 F7 68.0(19) . . . . ?
O9 S3 C77 F8 -49(2) . . . . ?
O9 S3 C77 F9 -167(2) . . . . ?
O10 S3 C77 F7 -174.8(16) . . . . ?
O10 S3 C77 F8 68.0(19) . . . . ?
O10 S3 C77 F9 -50(2) . . . . ?
O11 S3 C77 F7 -51.8(19) . . . . ?
O11 S3 C77 F8 -169.0(18) . . . . ?
O11 S3 C77 F9 73(2) . . . . ?
